data_1546518
loop_
_publ_author_name
'jana, sadhan'
'Verma, Ajay'
'Kadu, Rahul Vilasrao'
'KUMAR, SANGIT'

_publ_section_title
;
 Visible-Light-Induced Oxidant and Metal-Free Dehydrogenative Cascade
 Trifluoromethylation and Oxidation of 1,6-Enynes with Water
;
_journal_name_full 'Chem. Sci.'
_journal_paper_doi 10.1039/C7SC02556D
_journal_year 2017
_chemical_absolute_configuration unk
_chemical_formula_moiety 'C18  H14  F3  N1  O2'
_chemical_formula_sum 'C18 H14 F3 N O2'
_chemical_formula_weight 333.3
_space_group_IT_number 19
_symmetry_cell_setting orthorhombic
_symmetry_Int_Tables_number 19
_symmetry_space_group_name_Hall 'P 2ac 2ab'
_symmetry_space_group_name_H-M 'P 21 21 21'
_atom_sites_solution_hydrogens geom
_audit_conform_dict_location ftp://ftp.iucr.org/pub/cif_core.dic
_audit_conform_dict_name cif_core.dic
_audit_conform_dict_version 2.4.3
_audit_creation_date 2017-01-02T11:17:36-00:00
_audit_creation_method 'WinGX routine CIF_UPDATE'
_audit_update_record
;
2017-01-07 deposited with the CCDC.
2017-07-10 downloaded from the CCDC.
;
_cell_angle_alpha 90
_cell_angle_beta 90
_cell_angle_gamma 90
_cell_formula_units_Z 4
_cell_length_a 8.8605(8)
_cell_length_b 12.7157(14)
_cell_length_c 13.9809(14)
_cell_measurement_reflns_used 24
_cell_measurement_temperature 298(2)
_cell_measurement_theta_max 25.114
_cell_measurement_theta_min 2.722
_cell_measurement_wavelength 0.71073
_cell_volume 1575.2(3)
_computing_cell_refinement 'Bruker SAINT'
_computing_data_collection 'Bruker APEX3'
_computing_data_reduction 'Bruker SAINT'
_computing_molecular_graphics 'Ortep for Windows (Farrugia, 2012)'
_computing_publication_material 'WinGX publication routines (Farrugia, 2012)'
_computing_structure_refinement 'SHELXL-2016/4 (Sheldrick, 2016)'
_computing_structure_solution 'SHELXT 2014/5 (Sheldrick, 2014)'
_diffrn_ambient_temperature 298(2)
_diffrn_measured_fraction_theta_full 0.991
_diffrn_measured_fraction_theta_max 0.991
_diffrn_measurement_device_type 'Bruker D8 VENTURE'
_diffrn_measurement_method '\f and \w scans'
_diffrn_radiation_probe x-ray
_diffrn_radiation_type MoK\a
_diffrn_radiation_wavelength 0.71073
_diffrn_reflns_av_R_equivalents 0.07
_diffrn_reflns_av_unetI/netI 0.0618
_diffrn_reflns_Laue_measured_fraction_full 0.991
_diffrn_reflns_Laue_measured_fraction_max 0.991
_diffrn_reflns_limit_h_max 10
_diffrn_reflns_limit_h_min -10
_diffrn_reflns_limit_k_max 15
_diffrn_reflns_limit_k_min -12
_diffrn_reflns_limit_l_max 16
_diffrn_reflns_limit_l_min -16
_diffrn_reflns_number 12288
_diffrn_reflns_point_group_measured_fraction_full 0.99
_diffrn_reflns_point_group_measured_fraction_max 0.99
_diffrn_reflns_theta_full 25.114
_diffrn_reflns_theta_max 25.114
_diffrn_reflns_theta_min 2.722
_diffrn_standards_number 0
_exptl_absorpt_coefficient_mu 0.115
_exptl_absorpt_correction_type none
_exptl_crystal_colour YELLOW
_exptl_crystal_density_diffrn 1.405
_exptl_crystal_density_method 'not measured'
_exptl_crystal_description NEEDLE
_exptl_crystal_F_000 688
_exptl_crystal_size_max 0.05
_exptl_crystal_size_mid 0.04
_exptl_crystal_size_min 0.02
_refine_diff_density_max 0.181
_refine_diff_density_min -0.261
_refine_diff_density_rms 0.047
_refine_ls_abs_structure_details
;
 Flack x determined using 746 quotients [(I+)-(I-)]/[(I+)+(I-)]
 (Parsons, Flack and Wagner, Acta Cryst. B69 (2013) 249-259).
;
_refine_ls_abs_structure_Flack 0.3(5)
_refine_ls_extinction_method none
_refine_ls_goodness_of_fit_ref 1.044
_refine_ls_hydrogen_treatment constr
_refine_ls_matrix_type full
_refine_ls_number_constraints 0
_refine_ls_number_parameters 218
_refine_ls_number_reflns 2788
_refine_ls_number_restraints 0
_refine_ls_restrained_S_all 1.044
_refine_ls_R_factor_all 0.0722
_refine_ls_R_factor_gt 0.0445
_refine_ls_shift/su_max 0
_refine_ls_shift/su_mean 0
_refine_ls_structure_factor_coef Fsqd
_refine_ls_weighting_details 'w=1/[\s^2^(Fo^2^)+(0.0432P)^2^+0.0635P] where P=(Fo^2^+2Fc^2^)/3'
_refine_ls_weighting_scheme calc
_refine_ls_wR_factor_gt 0.0826
_refine_ls_wR_factor_ref 0.0914
_reflns_Friedel_coverage 0.726
_reflns_Friedel_fraction_full 0.988
_reflns_Friedel_fraction_max 0.988
_reflns_number_gt 2198
_reflns_number_total 2788
_reflns_threshold_expression 'I > 2\s(I)'
_cod_data_source_file c7sc02556d3.cif
_cod_data_source_block SJ_768
_cod_database_code 1546518
_shelx_estimated_absorpt_t_min 0.994
_shelx_estimated_absorpt_t_max 0.998

loop_
_symmetry_equiv_pos_as_xyz
'x, y, z'
'-x+1/2, -y, z+1/2'
'-x, y+1/2, -z+1/2'
'x+1/2, -y+1/2, -z'

loop_
_atom_site_label
_atom_site_type_symbol
_atom_site_fract_x
_atom_site_fract_y
_atom_site_fract_z
_atom_site_U_iso_or_equiv
_atom_site_adp_type
_atom_site_occupancy
_atom_site_site_symmetry_order
_atom_site_calc_flag
_atom_site_refinement_flags_posn
_atom_site_refinement_flags_adp
F2 F 0.6960(2) 0.57490(18) 0.28827(16) 0.0395(6) Uani 1 1 d . .
F3 F 0.7961(2) 0.7193(2) 0.33671(16) 0.0460(7) Uani 1 1 d . .
O1 O 0.3976(2) 0.55518(19) 0.18801(16) 0.0240(6) Uani 1 1 d . .
F1 F 0.8601(2) 0.6534(2) 0.20056(17) 0.0475(7) Uani 1 1 d . .
O2 O -0.0791(3) 0.3334(2) 0.45866(18) 0.0372(7) Uani 1 1 d . .
N1 N 0.4793(3) 0.8491(2) 0.31826(19) 0.0236(7) Uani 1 1 d . .
H1 H 0.544591 0.898909 0.313589 0.028 Uiso 1 1 calc R U
C1 C 0.4903(4) 0.7554(3) 0.2740(2) 0.0192(8) Uani 1 1 d . .
C8 C 0.3480(4) 0.8544(3) 0.3726(2) 0.0208(8) Uani 1 1 d . .
C14 C 0.1317(4) 0.4421(3) 0.4581(2) 0.0230(8) Uani 1 1 d . .
H14 H 0.138035 0.43223 0.523902 0.028 Uiso 1 1 calc R U
C13 C 0.2337(4) 0.5072(3) 0.4118(2) 0.0225(8) Uani 1 1 d . .
H13 H 0.306651 0.542541 0.447121 0.027 Uiso 1 1 calc R U
C11 C 0.3368(3) 0.5890(3) 0.2624(2) 0.0188(8) Uani 1 1 d . .
C2 C 0.3670(3) 0.6932(3) 0.2994(2) 0.0190(8) Uani 1 1 d . .
C12 C 0.2283(3) 0.5201(3) 0.3133(2) 0.0183(8) Uani 1 1 d . .
C3 C 0.2745(3) 0.7571(3) 0.3623(2) 0.0174(8) Uani 1 1 d . .
C5 C 0.0772(4) 0.8272(3) 0.4605(2) 0.0271(9) Uani 1 1 d . .
H5 H -0.015364 0.819471 0.491142 0.033 Uiso 1 1 calc R U
C4 C 0.1335(4) 0.7452(3) 0.4081(2) 0.0229(8) Uani 1 1 d . .
H4 H 0.079761 0.682636 0.40275 0.028 Uiso 1 1 calc R U
C15 C 0.0199(4) 0.3919(3) 0.4055(3) 0.0238(8) Uani 1 1 d . .
C16 C 0.0130(4) 0.4036(3) 0.3069(2) 0.0263(9) Uani 1 1 d . .
H16 H -0.061939 0.369962 0.271837 0.032 Uiso 1 1 calc R U
C9 C 0.6220(4) 0.7322(3) 0.2102(2) 0.0239(8) Uani 1 1 d . .
H9A H 0.586976 0.693181 0.154853 0.029 Uiso 1 1 calc R U
H9B H 0.664364 0.798043 0.187529 0.029 Uiso 1 1 calc R U
C17 C 0.1191(3) 0.4659(3) 0.2615(2) 0.0224(8) Uani 1 1 d . .
H17 H 0.117384 0.471599 0.195193 0.027 Uiso 1 1 calc R U
C7 C 0.2923(4) 0.9374(3) 0.4246(2) 0.0265(8) Uani 1 1 d . .
H7 H 0.344199 1.000663 0.429701 0.032 Uiso 1 1 calc R U
C10 C 0.7430(4) 0.6704(3) 0.2592(3) 0.0321(10) Uani 1 1 d . .
C6 C 0.1544(4) 0.9216(3) 0.4692(3) 0.0302(9) Uani 1 1 d . .
H6 H 0.112765 0.975493 0.505682 0.036 Uiso 1 1 calc R U
C18 C -0.2033(5) 0.2870(4) 0.4087(3) 0.0580(14) Uani 1 1 d . .
H18A H -0.255954 0.340375 0.373422 0.087 Uiso 1 1 calc R U
H18B H -0.27093 0.255143 0.453882 0.087 Uiso 1 1 calc R U
H18C H -0.166443 0.234398 0.365383 0.087 Uiso 1 1 calc R U

loop_
_atom_site_aniso_label
_atom_site_aniso_U_11
_atom_site_aniso_U_22
_atom_site_aniso_U_33
_atom_site_aniso_U_23
_atom_site_aniso_U_13
_atom_site_aniso_U_12
F2 0.0319(11) 0.0309(15) 0.0558(14) 0.0115(12) 0.0010(11) 0.0057(10)
F3 0.0310(11) 0.0543(18) 0.0526(14) -0.0054(13) -0.0133(11) -0.0023(12)
O1 0.0275(12) 0.0227(15) 0.0218(13) -0.0017(12) 0.0034(11) 0.0010(11)
F1 0.0237(11) 0.0476(16) 0.0713(17) 0.0019(13) 0.0179(12) 0.0078(11)
O2 0.0405(15) 0.0366(19) 0.0344(15) -0.0025(14) 0.0047(13) -0.0204(14)
N1 0.0208(15) 0.0203(18) 0.0297(16) -0.0021(15) 0.0021(14) -0.0054(13)
C1 0.0194(17) 0.018(2) 0.0203(17) 0.0021(16) -0.0013(15) 0.0018(16)
C8 0.0198(18) 0.020(2) 0.0231(19) -0.0005(16) -0.0017(15) 0.0003(16)
C14 0.030(2) 0.020(2) 0.0197(17) 0.0013(17) 0.0005(16) -0.0014(17)
C13 0.0232(17) 0.019(2) 0.0250(19) -0.0014(17) -0.0049(17) -0.0001(15)
C11 0.0160(17) 0.023(2) 0.0177(19) 0.0040(16) -0.0057(15) 0.0021(15)
C2 0.0181(17) 0.017(2) 0.0217(19) -0.0002(16) -0.0014(16) 0.0011(15)
C12 0.0176(16) 0.016(2) 0.0218(18) -0.0021(16) -0.0002(15) 0.0013(15)
C3 0.0184(16) 0.016(2) 0.0172(16) 0.0010(15) -0.0037(15) 0.0034(16)
C5 0.0239(19) 0.030(3) 0.028(2) 0.0001(19) 0.0068(16) 0.0022(17)
C4 0.0220(17) 0.023(2) 0.0235(18) -0.0016(17) 0.0019(16) -0.0033(16)
C15 0.0243(18) 0.019(2) 0.0284(19) 0.0012(17) 0.0056(18) -0.0037(17)
C16 0.0225(19) 0.026(2) 0.030(2) -0.0064(18) -0.0051(17) -0.0022(18)
C9 0.0216(17) 0.023(2) 0.0269(19) 0.0017(17) 0.0042(16) -0.0024(17)
C17 0.0254(18) 0.023(2) 0.0192(18) -0.0030(17) -0.0012(16) 0.0006(18)
C7 0.0295(18) 0.020(2) 0.0300(19) -0.0031(18) -0.0009(17) -0.0005(17)
C10 0.024(2) 0.031(3) 0.041(2) 0.000(2) 0.007(2) -0.0016(18)
C6 0.034(2) 0.028(3) 0.029(2) -0.0043(19) 0.0059(18) 0.0067(18)
C18 0.057(3) 0.063(4) 0.053(3) 0.004(3) -0.005(3) -0.046(3)

loop_
_atom_type_symbol
_atom_type_description
_atom_type_scat_dispersion_real
_atom_type_scat_dispersion_imag
_atom_type_scat_source
C C 0.0033 0.0016 'International Tables Vol C Tables 4.2.6.8 and 6.1.1.4'
H H 0 0 'International Tables Vol C Tables 4.2.6.8 and 6.1.1.4'
F F 0.0171 0.0103 'International Tables Vol C Tables 4.2.6.8 and 6.1.1.4'
N N 0.0061 0.0033 'International Tables Vol C Tables 4.2.6.8 and 6.1.1.4'
O O 0.0106 0.006 'International Tables Vol C Tables 4.2.6.8 and 6.1.1.4'

loop_
_geom_angle_atom_site_label_1
_geom_angle_atom_site_label_2
_geom_angle_atom_site_label_3
_geom_angle
C15 O2 C18 116.9(3)
C1 N1 C8 110.8(3)
C1 N1 H1 124.6
C8 N1 H1 124.6
N1 C1 C2 109.2(3)
N1 C1 C9 120.3(3)
C2 C1 C9 130.6(3)
C7 C8 N1 128.9(3)
C7 C8 C3 124.3(3)
N1 C8 C3 106.8(3)
C13 C14 C15 119.4(3)
C13 C14 H14 120.3
C15 C14 H14 120.3
C14 C13 C12 120.9(3)
C14 C13 H13 119.6
C12 C13 H13 119.6
O1 C11 C2 122.2(3)
O1 C11 C12 118.5(3)
C2 C11 C12 119.3(3)
C1 C2 C11 125.0(3)
C1 C2 C3 106.2(3)
C11 C2 C3 128.6(3)
C13 C12 C17 118.7(3)
C13 C12 C11 121.6(3)
C17 C12 C11 119.7(3)
C8 C3 C4 117.2(3)
C8 C3 C2 107.0(3)
C4 C3 C2 135.6(3)
C4 C5 C6 121.8(3)
C4 C5 H5 119.1
C6 C5 H5 119.1
C5 C4 C3 118.9(3)
C5 C4 H4 120.5
C3 C4 H4 120.5
O2 C15 C16 124.7(3)
O2 C15 C14 114.8(3)
C16 C15 C14 120.5(3)
C17 C16 C15 119.2(3)
C17 C16 H16 120.4
C15 C16 H16 120.4
C10 C9 C1 112.9(3)
C10 C9 H9A 109
C1 C9 H9A 109
C10 C9 H9B 109
C1 C9 H9B 109
H9A C9 H9B 107.8
C16 C17 C12 121.2(3)
C16 C17 H17 119.4
C12 C17 H17 119.4
C8 C7 C6 116.4(3)
C8 C7 H7 121.8
C6 C7 H7 121.8
F3 C10 F1 107.4(3)
F3 C10 F2 106.5(3)
F1 C10 F2 106.2(3)
F3 C10 C9 112.3(3)
F1 C10 C9 111.1(3)
F2 C10 C9 113.0(3)
C7 C6 C5 121.4(3)
C7 C6 H6 119.3
C5 C6 H6 119.3
O2 C18 H18A 109.5
O2 C18 H18B 109.5
H18A C18 H18B 109.5
O2 C18 H18C 109.5
H18A C18 H18C 109.5
H18B C18 H18C 109.5

loop_
_geom_bond_atom_site_label_1
_geom_bond_atom_site_label_2
_geom_bond_distance
F2 C10 1.347(4)
F3 C10 1.335(4)
O1 C11 1.248(4)
F1 C10 1.340(4)
O2 C15 1.369(4)
O2 C18 1.431(4)
N1 C1 1.346(4)
N1 C8 1.391(4)
N1 H1 0.86
C1 C2 1.395(5)
C1 C9 1.499(5)
C8 C7 1.373(5)
C8 C3 1.407(5)
C14 C13 1.385(5)
C14 C15 1.390(5)
C14 H14 0.93
C13 C12 1.388(5)
C13 H13 0.93
C11 C2 1.447(5)
C11 C12 1.481(4)
C2 C3 1.451(4)
C12 C17 1.392(4)
C3 C4 1.412(4)
C5 C4 1.370(5)
C5 C6 1.387(5)
C5 H5 0.93
C4 H4 0.93
C15 C16 1.387(5)
C16 C17 1.384(5)
C16 H16 0.93
C9 C10 1.496(5)
C9 H9A 0.97
C9 H9B 0.97
C17 H17 0.93
C7 C6 1.386(5)
C7 H7 0.93
C6 H6 0.93
C18 H18A 0.96
C18 H18B 0.96
C18 H18C 0.96
